data_4035791
loop_
_publ_author_name
'Zhou, Yu'
'Cao, Wen-Bin'
'Zhang, Ling-Ling'
'Xu, Xiao-Ping'
'Ji, Shun-Jun'

_publ_section_title
;
 Ag(I)-Promoted Dehydroxylation and Site-Selective 1,7-Disulfonylation of
 Diaryl(1 H-indol-2-yl)methanols.
;
_journal_issue 11
_journal_name_full 'The Journal of organic chemistry'
_journal_page_first 6056
_journal_page_last 6065
_journal_paper_doi 10.1021/acs.joc.8b00721
_journal_volume 83
_journal_year 2018
_chemical_formula_sum 'C28 H23 N O3 S'
_chemical_formula_weight 453.53
_space_group_crystal_system orthorhombic
_space_group_IT_number 19
_space_group_name_Hall 'P 2ac 2ab'
_space_group_name_H-M_alt 'P 21 21 21'
_atom_sites_solution_hydrogens mixed
_audit_creation_method SHELXL-2014
_cell_angle_alpha 90
_cell_angle_beta 90
_cell_angle_gamma 90
_cell_formula_units_Z 4
_cell_length_a 8.4214(5)
_cell_length_b 11.5257(7)
_cell_length_c 22.6933(15)
_cell_measurement_reflns_used 5326
_cell_measurement_temperature 120(2)
_cell_measurement_theta_max 27.36
_cell_measurement_theta_min 2.52
_cell_volume 2202.7(2)
_computing_structure_refinement 'SHELXL-2014 (Sheldrick, 2014)'
_diffrn_ambient_temperature 120(2)
_diffrn_measured_fraction_theta_full 0.998
_diffrn_measured_fraction_theta_max 0.998
_diffrn_measurement_device_type 'Bruker APEX-II CCD'
_diffrn_measurement_method '\f and \w scans'
_diffrn_radiation_type MoK\a
_diffrn_radiation_wavelength 0.71073
_diffrn_reflns_av_R_equivalents 0.0772
_diffrn_reflns_av_unetI/netI 0.0698
_diffrn_reflns_Laue_measured_fraction_full 0.998
_diffrn_reflns_Laue_measured_fraction_max 0.998
_diffrn_reflns_limit_h_max 10
_diffrn_reflns_limit_h_min -9
_diffrn_reflns_limit_k_max 14
_diffrn_reflns_limit_k_min -14
_diffrn_reflns_limit_l_max 29
_diffrn_reflns_limit_l_min -28
_diffrn_reflns_number 20094
_diffrn_reflns_point_group_measured_fraction_full 0.999
_diffrn_reflns_point_group_measured_fraction_max 0.997
_diffrn_reflns_theta_full 25.242
_diffrn_reflns_theta_max 27.505
_diffrn_reflns_theta_min 1.982
_exptl_absorpt_coefficient_mu 0.179
_exptl_absorpt_correction_type none
_exptl_crystal_colour colourless
_exptl_crystal_density_diffrn 1.368
_exptl_crystal_description block
_exptl_crystal_F_000 952
_exptl_crystal_size_max 0.300
_exptl_crystal_size_mid 0.200
_exptl_crystal_size_min 0.120
_refine_diff_density_max 0.251
_refine_diff_density_min -0.391
_refine_diff_density_rms 0.061
_refine_ls_abs_structure_details
;
 Flack x determined using 1585 quotients [(I+)-(I-)]/[(I+)+(I-)]
 (Parsons, Flack and Wagner, Acta Cryst. B69 (2013) 249-259).
;
_refine_ls_abs_structure_Flack -0.06(5)
_refine_ls_extinction_method none
_refine_ls_goodness_of_fit_ref 1.073
_refine_ls_hydrogen_treatment mixed
_refine_ls_matrix_type full
_refine_ls_number_parameters 303
_refine_ls_number_reflns 5031
_refine_ls_number_restraints 0
_refine_ls_restrained_S_all 1.073
_refine_ls_R_factor_all 0.0612
_refine_ls_R_factor_gt 0.0415
_refine_ls_shift/su_max 0.000
_refine_ls_shift/su_mean 0.000
_refine_ls_structure_factor_coef Fsqd
_refine_ls_weighting_details 'w=1/[\s^2^(Fo^2^)+(0.0475P)^2^+0.2059P] where P=(Fo^2^+2Fc^2^)/3'
_refine_ls_weighting_scheme calc
_refine_ls_wR_factor_gt 0.0989
_refine_ls_wR_factor_ref 0.1099
_reflns_Friedel_coverage 0.756
_reflns_Friedel_fraction_full 1.000
_reflns_Friedel_fraction_max 0.995
_reflns_number_gt 4164
_reflns_number_total 5031
_reflns_threshold_expression 'I > 2\s(I)'
_cod_data_source_file jo8b00721_si_002.cif
_cod_data_source_block mo_zy1_0m_a
_cod_database_code 4035791
_shelx_space_group_comment
;
The symmetry employed for this shelxl refinement is uniquely defined
by the following loop, which should always be used as a source of
symmetry information in preference to the above space-group names.
They are only intended as comments.
;
_shelx_estimated_absorpt_t_min 0.948
_shelx_estimated_absorpt_t_max 0.979
_shelxl_version_number 2014-3

loop_
_space_group_symop_operation_xyz
'x, y, z'
'-x+1/2, -y, z+1/2'
'-x, y+1/2, -z+1/2'
'x+1/2, -y+1/2, -z'

loop_
_atom_site_label
_atom_site_type_symbol
_atom_site_fract_x
_atom_site_fract_y
_atom_site_fract_z
_atom_site_U_iso_or_equiv
_atom_site_adp_type
_atom_site_occupancy
_atom_site_site_symmetry_order
_atom_site_calc_flag
_atom_site_refinement_flags_posn
_atom_site_refinement_flags_adp
S1 S 0.52103(9) 0.59244(7) 0.18683(4) 0.01628(19) Uani 1 1 d . .
O1 O 0.4051(3) 0.5741(2) 0.14123(10) 0.0219(6) Uani 1 1 d . .
O2 O 0.5076(3) 0.69661(19) 0.22217(10) 0.0210(5) Uani 1 1 d . .
O3 O 0.4433(3) 0.69056(19) 0.34152(10) 0.0192(5) Uani 1 1 d . .
H3 H 0.4607 0.6857 0.3052 0.029 Uiso 1 1 calc R U
N1 N 0.1519(3) 0.4849(3) 0.32655(13) 0.0174(6) Uani 1 1 d . .
C1 C 0.3103(4) 0.5099(3) 0.31867(14) 0.0143(6) Uani 1 1 d . .
C2 C 0.3574(4) 0.4652(3) 0.26479(14) 0.0146(7) Uani 1 1 d . .
C3 C 0.2213(4) 0.4097(3) 0.23935(14) 0.0162(7) Uani 1 1 d . .
C4 C 0.1958(4) 0.3485(3) 0.18712(15) 0.0197(7) Uani 1 1 d . .
H4 H 0.2792 0.3388 0.1594 0.024 Uiso 1 1 calc R U
C5 C 0.0473(4) 0.3023(3) 0.17659(16) 0.0229(8) Uani 1 1 d . .
H5 H 0.0290 0.2595 0.1414 0.027 Uiso 1 1 calc R U
C6 C -0.0770(4) 0.3175(3) 0.21688(16) 0.0229(8) Uani 1 1 d . .
H6 H -0.1781 0.2849 0.2085 0.027 Uiso 1 1 calc R U
C7 C -0.0560(4) 0.3785(3) 0.26837(15) 0.0213(8) Uani 1 1 d . .
H7 H -0.1407 0.3897 0.2954 0.026 Uiso 1 1 calc R U
C8 C 0.0949(4) 0.4230(3) 0.27915(14) 0.0166(7) Uani 1 1 d . .
C9 C 0.5171(4) 0.4718(3) 0.23655(14) 0.0156(7) Uani 1 1 d . .
H9A H 0.5392 0.3991 0.2148 0.019 Uiso 1 1 calc R U
H9B H 0.5999 0.4816 0.2671 0.019 Uiso 1 1 calc R U
C10 C 0.7108(4) 0.5901(3) 0.15420(15) 0.0172(7) Uani 1 1 d . .
C11 C 0.7264(4) 0.5533(3) 0.09641(16) 0.0239(8) Uani 1 1 d . .
H11 H 0.6357 0.5303 0.0744 0.029 Uiso 1 1 calc R U
C12 C 0.8758(4) 0.5504(3) 0.07117(17) 0.0275(9) Uani 1 1 d . .
H12 H 0.8882 0.5274 0.0312 0.033 Uiso 1 1 calc R U
C13 C 1.0078(4) 0.5813(3) 0.10434(16) 0.0260(8) Uani 1 1 d . .
H13 H 1.1106 0.5770 0.0873 0.031 Uiso 1 1 calc R U
C14 C 0.9910(4) 0.6181(3) 0.16190(16) 0.0232(8) Uani 1 1 d . .
H14 H 1.0820 0.6397 0.1841 0.028 Uiso 1 1 calc R U
C15 C 0.8419(4) 0.6238(3) 0.18738(16) 0.0200(7) Uani 1 1 d . .
H15 H 0.8293 0.6502 0.2268 0.024 Uiso 1 1 calc R U
C16 C 0.4043(4) 0.5781(3) 0.36424(14) 0.0157(7) Uani 1 1 d . .
C17 C 0.5566(4) 0.5131(3) 0.38241(14) 0.0165(7) Uani 1 1 d . .
C18 C 0.6888(4) 0.5771(3) 0.40001(14) 0.0178(7) Uani 1 1 d . .
H18 H 0.6873 0.6593 0.3971 0.021 Uiso 1 1 calc R U
C19 C 0.8229(4) 0.5211(3) 0.42178(15) 0.0214(8) Uani 1 1 d . .
H19 H 0.9117 0.5656 0.4343 0.026 Uiso 1 1 calc R U
C20 C 0.8282(4) 0.4021(3) 0.42537(15) 0.0223(7) Uani 1 1 d . .
H20 H 0.9200 0.3645 0.4405 0.027 Uiso 1 1 calc R U
C21 C 0.6988(4) 0.3372(3) 0.40674(15) 0.0213(8) Uani 1 1 d . .
H21 H 0.7022 0.2548 0.4086 0.026 Uiso 1 1 calc R U
C22 C 0.5637(4) 0.3929(3) 0.38528(14) 0.0187(7) Uani 1 1 d . .
H22 H 0.4756 0.3481 0.3725 0.022 Uiso 1 1 calc R U
C23 C 0.3038(4) 0.5998(3) 0.41998(14) 0.0170(7) Uani 1 1 d . .
C24 C 0.2427(4) 0.7090(3) 0.43153(15) 0.0196(8) Uani 1 1 d . .
H24 H 0.2632 0.7711 0.4051 0.024 Uiso 1 1 calc R U
C25 C 0.1508(4) 0.7285(3) 0.48191(16) 0.0260(8) Uani 1 1 d . .
H25 H 0.1086 0.8035 0.4894 0.031 Uiso 1 1 calc R U
C26 C 0.1215(4) 0.6384(3) 0.52085(16) 0.0253(9) Uani 1 1 d . .
H26 H 0.0615 0.6522 0.5556 0.030 Uiso 1 1 calc R U
C27 C 0.1794(4) 0.5283(3) 0.50917(15) 0.0236(8) Uani 1 1 d . .
H27 H 0.1574 0.4661 0.5354 0.028 Uiso 1 1 calc R U
C28 C 0.2700(4) 0.5090(3) 0.45881(15) 0.0221(8) Uani 1 1 d . .
H28 H 0.3092 0.4333 0.4507 0.026 Uiso 1 1 calc R U
H1 H 0.101(5) 0.502(4) 0.358(2) 0.051(15) Uiso 1 1 d . .

loop_
_atom_site_aniso_label
_atom_site_aniso_U_11
_atom_site_aniso_U_22
_atom_site_aniso_U_33
_atom_site_aniso_U_23
_atom_site_aniso_U_13
_atom_site_aniso_U_12
S1 0.0133(4) 0.0201(4) 0.0153(4) 0.0012(3) 0.0007(3) 0.0000(3)
O1 0.0152(12) 0.0314(15) 0.0191(12) 0.0034(11) -0.0034(9) 0.0003(11)
O2 0.0242(13) 0.0165(12) 0.0222(12) 0.0017(10) 0.0043(10) -0.0008(11)
O3 0.0225(12) 0.0181(12) 0.0170(12) 0.0005(9) 0.0006(10) 0.0000(10)
N1 0.0098(13) 0.0271(17) 0.0154(15) 0.0004(12) 0.0013(11) 0.0007(12)
C1 0.0092(14) 0.0181(17) 0.0155(16) 0.0012(13) -0.0007(13) 0.0001(12)
C2 0.0114(15) 0.0155(17) 0.0170(16) 0.0022(13) -0.0019(13) 0.0006(13)
C3 0.0127(15) 0.0180(17) 0.0178(16) 0.0032(14) -0.0019(12) 0.0004(14)
C4 0.0175(16) 0.0241(19) 0.0176(16) -0.0015(15) -0.0001(15) 0.0009(14)
C5 0.0211(17) 0.0237(18) 0.0239(19) -0.0039(15) -0.0048(15) 0.0001(15)
C6 0.0146(17) 0.0256(19) 0.029(2) 0.0023(16) -0.0062(14) -0.0044(15)
C7 0.0144(16) 0.0269(19) 0.0227(18) 0.0032(15) 0.0005(14) -0.0019(15)
C8 0.0142(15) 0.0201(17) 0.0156(16) 0.0004(13) -0.0012(12) -0.0008(14)
C9 0.0116(15) 0.0189(17) 0.0161(16) 0.0008(13) 0.0000(13) 0.0014(14)
C10 0.0144(15) 0.0190(17) 0.0181(16) 0.0022(14) 0.0041(13) 0.0020(15)
C11 0.0187(18) 0.033(2) 0.0197(18) -0.0008(15) 0.0005(14) -0.0064(16)
C12 0.0265(19) 0.035(2) 0.0205(19) -0.0049(16) 0.0065(15) -0.0007(17)
C13 0.0188(17) 0.0256(19) 0.034(2) -0.0033(16) 0.0087(15) -0.0035(16)
C14 0.0144(16) 0.0253(19) 0.0298(19) -0.0011(15) -0.0003(15) -0.0039(15)
C15 0.0194(16) 0.0204(17) 0.0202(17) -0.0020(15) 0.0006(15) -0.0018(14)
C16 0.0146(16) 0.0184(17) 0.0140(16) -0.0007(13) -0.0006(12) -0.0002(14)
C17 0.0124(15) 0.0255(19) 0.0115(15) -0.0015(13) 0.0026(12) 0.0007(14)
C18 0.0171(16) 0.0210(19) 0.0154(16) -0.0010(13) 0.0009(13) -0.0014(14)
C19 0.0118(16) 0.033(2) 0.0193(17) -0.0044(15) -0.0014(13) -0.0019(15)
C20 0.0144(16) 0.032(2) 0.0204(17) 0.0002(16) -0.0013(14) 0.0045(16)
C21 0.0209(18) 0.0211(19) 0.0220(18) 0.0001(14) -0.0006(15) 0.0034(15)
C22 0.0145(15) 0.0219(19) 0.0197(17) -0.0024(14) -0.0008(13) -0.0026(14)
C23 0.0097(14) 0.0253(18) 0.0162(16) -0.0019(14) -0.0032(12) 0.0011(14)
C24 0.0162(16) 0.0219(19) 0.0207(18) -0.0048(14) -0.0004(14) -0.0005(14)
C25 0.0225(19) 0.031(2) 0.0246(19) -0.0111(16) -0.0003(16) 0.0004(16)
C26 0.0151(17) 0.046(2) 0.0147(17) -0.0049(16) -0.0014(14) -0.0012(17)
C27 0.0117(16) 0.041(2) 0.0179(17) 0.0074(16) -0.0014(14) 0.0013(16)
C28 0.0163(17) 0.029(2) 0.0207(18) 0.0016(15) 0.0016(14) 0.0020(15)

loop_
_atom_type_symbol
_atom_type_description
_atom_type_scat_dispersion_real
_atom_type_scat_dispersion_imag
_atom_type_scat_source
C C 0.0033 0.0016 'International Tables Vol C Tables 4.2.6.8 and 6.1.1.4'
H H 0.0000 0.0000 'International Tables Vol C Tables 4.2.6.8 and 6.1.1.4'
N N 0.0061 0.0033 'International Tables Vol C Tables 4.2.6.8 and 6.1.1.4'
O O 0.0106 0.0060 'International Tables Vol C Tables 4.2.6.8 and 6.1.1.4'
S S 0.1246 0.1234 'International Tables Vol C Tables 4.2.6.8 and 6.1.1.4'

loop_
_geom_angle_atom_site_label_1
_geom_angle_atom_site_label_2
_geom_angle_atom_site_label_3
_geom_angle
O1 S1 O2 117.84(15)
O1 S1 C10 108.14(15)
O2 S1 C10 108.45(15)
O1 S1 C9 109.08(15)
O2 S1 C9 107.05(14)
C10 S1 C9 105.63(15)
C16 O3 H3 109.5
C1 N1 C8 110.2(3)
C1 N1 H1 123(3)
C8 N1 H1 126(3)
N1 C1 C2 108.4(3)
N1 C1 C16 121.6(3)
C2 C1 C16 130.0(3)
C1 C2 C3 107.0(3)
C1 C2 C9 128.2(3)
C3 C2 C9 124.8(3)
C4 C3 C8 119.0(3)
C4 C3 C2 133.6(3)
C8 C3 C2 107.4(3)
C5 C4 C3 118.8(3)
C5 C4 H4 120.6
C3 C4 H4 120.6
C4 C5 C6 121.1(3)
C4 C5 H5 119.5
C6 C5 H5 119.5
C7 C6 C5 121.5(3)
C7 C6 H6 119.3
C5 C6 H6 119.3
C6 C7 C8 117.1(3)
C6 C7 H7 121.5
C8 C7 H7 121.5
N1 C8 C7 130.3(3)
N1 C8 C3 107.1(3)
C7 C8 C3 122.6(3)
C2 C9 S1 109.1(2)
C2 C9 H9A 109.9
S1 C9 H9A 109.9
C2 C9 H9B 109.9
S1 C9 H9B 109.9
H9A C9 H9B 108.3
C11 C10 C15 121.5(3)
C11 C10 S1 119.3(3)
C15 C10 S1 119.2(3)
C12 C11 C10 119.0(3)
C12 C11 H11 120.5
C10 C11 H11 120.5
C11 C12 C13 119.8(3)
C11 C12 H12 120.1
C13 C12 H12 120.1
C14 C13 C12 120.7(3)
C14 C13 H13 119.7
C12 C13 H13 119.7
C13 C14 C15 120.2(3)
C13 C14 H14 119.9
C15 C14 H14 119.9
C14 C15 C10 118.7(3)
C14 C15 H15 120.6
C10 C15 H15 120.6
O3 C16 C1 110.0(3)
O3 C16 C17 110.2(2)
C1 C16 C17 111.4(3)
O3 C16 C23 105.9(3)
C1 C16 C23 110.8(3)
C17 C16 C23 108.4(2)
C22 C17 C18 118.7(3)
C22 C17 C16 122.2(3)
C18 C17 C16 119.0(3)
C19 C18 C17 120.4(3)
C19 C18 H18 119.8
C17 C18 H18 119.8
C20 C19 C18 120.6(3)
C20 C19 H19 119.7
C18 C19 H19 119.7
C19 C20 C21 119.6(3)
C19 C20 H20 120.2
C21 C20 H20 120.2
C20 C21 C22 119.9(3)
C20 C21 H21 120.1
C22 C21 H21 120.1
C17 C22 C21 120.8(3)
C17 C22 H22 119.6
C21 C22 H22 119.6
C24 C23 C28 119.0(3)
C24 C23 C16 120.4(3)
C28 C23 C16 120.5(3)
C23 C24 C25 120.4(3)
C23 C24 H24 119.8
C25 C24 H24 119.8
C26 C25 C24 120.0(3)
C26 C25 H25 120.0
C24 C25 H25 120.0
C27 C26 C25 120.1(3)
C27 C26 H26 119.9
C25 C26 H26 119.9
C26 C27 C28 119.7(3)
C26 C27 H27 120.1
C28 C27 H27 120.1
C27 C28 C23 120.7(3)
C27 C28 H28 119.7
C23 C28 H28 119.7

loop_
_geom_bond_atom_site_label_1
_geom_bond_atom_site_label_2
_geom_bond_distance
S1 O1 1.438(2)
S1 O2 1.448(2)
S1 C10 1.761(3)
S1 C9 1.791(3)
O3 C16 1.433(4)
O3 H3 0.8400
N1 C1 1.376(4)
N1 C8 1.377(4)
N1 H1 0.86(5)
C1 C2 1.385(4)
C1 C16 1.521(4)
C2 C3 1.434(4)
C2 C9 1.492(4)
C3 C4 1.396(5)
C3 C8 1.404(4)
C4 C5 1.381(5)
C4 H4 0.9500
C5 C6 1.401(5)
C5 H5 0.9500
C6 C7 1.375(5)
C6 H6 0.9500
C7 C8 1.392(5)
C7 H7 0.9500
C9 H9A 0.9900
C9 H9B 0.9900
C10 C11 1.385(5)
C10 C15 1.392(5)
C11 C12 1.383(5)
C11 H11 0.9500
C12 C13 1.388(5)
C12 H12 0.9500
C13 C14 1.381(5)
C13 H13 0.9500
C14 C15 1.384(5)
C14 H14 0.9500
C15 H15 0.9500
C16 C17 1.541(4)
C16 C23 1.542(4)
C17 C22 1.388(5)
C17 C18 1.393(5)
C18 C19 1.392(5)
C18 H18 0.9500
C19 C20 1.375(5)
C19 H19 0.9500
C20 C21 1.389(5)
C20 H20 0.9500
C21 C22 1.394(4)
C21 H21 0.9500
C22 H22 0.9500
C23 C24 1.385(5)
C23 C28 1.397(5)
C24 C25 1.398(5)
C24 H24 0.9500
C25 C26 1.386(5)
C25 H25 0.9500
C26 C27 1.386(5)
C26 H26 0.9500
C27 C28 1.392(5)
C27 H27 0.9500
C28 H28 0.9500
